data_1552369
loop_
_publ_author_name
'Sharif, Muhammad'
'Razzaq, Rauf'
'Jackstell, Ralf'
'Spannenberg, Anke'

_publ_section_title
;
 3-Bromopyridine-2-carbonitrile
;
_journal_issue 10
_journal_name_full IUCrData
_journal_page_first x191326
_journal_paper_doi 10.1107/S2414314619013269
_journal_volume 4
_journal_year 2019
_chemical_formula_iupac 'C6 H3 Br N2'
_chemical_formula_moiety 'C6 H3 Br N2'
_chemical_formula_sum 'C6 H3 Br N2'
_chemical_formula_weight 183.01
_chemical_name_common
;
3-Bromo-2-cyanopyridine
;
_chemical_name_systematic
;
3-Bromopyridine-2-carbonitrile
;
_space_group_crystal_system monoclinic
_space_group_IT_number 14
_space_group_name_Hall '-P 2ybc'
_space_group_name_H-M_alt 'P 1 21/c 1'
_symmetry_space_group_name_Hall '-P 2ybc'
_symmetry_space_group_name_H-M 'P 1 21/c 1'
_atom_sites_solution_hydrogens geom
_audit_creation_method SHELXL-2014/7
_cell_angle_alpha 90
_cell_angle_beta 113.9060(10)
_cell_angle_gamma 90
_cell_formula_units_Z 4
_cell_length_a 7.8821(2)
_cell_length_b 11.7480(3)
_cell_length_c 7.4169(2)
_cell_measurement_reflns_used 9981
_cell_measurement_temperature 150(2)
_cell_measurement_theta_max 28.83
_cell_measurement_theta_min 2.83
_cell_volume 627.88(3)
_computing_cell_refinement
;
SAINT (Bruker, 2013)
;
_computing_data_collection
;
APEX2 (Bruker, 2014)
;
_computing_data_reduction
;
SAINT (Bruker, 2013)
;
_computing_molecular_graphics
;
XP in SHELXTL (Sheldrick, 2008) and Mercury (Macrae <i>et al.</i>,
2006)
;
_computing_publication_material
;
publCIF (Westrip, 2010) and PLATON (Spek, 2009)
;
_computing_structure_refinement
;
SHELXL2014 (Sheldrick, 2015)
;
_computing_structure_solution
;
SHELXS97 (Sheldrick, 2008)
;
_diffrn_ambient_temperature 150(2)
_diffrn_detector_area_resol_mean 8.3333
_diffrn_measured_fraction_theta_full 0.999
_diffrn_measured_fraction_theta_max 0.999
_diffrn_measurement_device_type 'Bruker Kappa APEXII DUO'
_diffrn_measurement_method 'omega and phi scans'
_diffrn_radiation_monochromator 'curved graphite'
_diffrn_radiation_source 'fine-focus sealed tube'
_diffrn_radiation_type MoK\a
_diffrn_radiation_wavelength 0.71073
_diffrn_reflns_av_R_equivalents 0.0204
_diffrn_reflns_av_unetI/netI 0.0088
_diffrn_reflns_limit_h_max 10
_diffrn_reflns_limit_h_min -10
_diffrn_reflns_limit_k_max 15
_diffrn_reflns_limit_k_min -15
_diffrn_reflns_limit_l_max 8
_diffrn_reflns_limit_l_min -10
_diffrn_reflns_number 18621
_diffrn_reflns_theta_full 25.242
_diffrn_reflns_theta_max 28.832
_diffrn_reflns_theta_min 3.317
_exptl_absorpt_coefficient_mu 6.441
_exptl_absorpt_correction_T_max 0.34
_exptl_absorpt_correction_T_min 0.17
_exptl_absorpt_correction_type multi-scan
_exptl_absorpt_process_details
;
(SADABS; Bruker, 2014)
;
_exptl_crystal_colour colourless
_exptl_crystal_density_diffrn 1.936
_exptl_crystal_description 'part of a needle'
_exptl_crystal_F_000 352
_exptl_crystal_size_max 0.434
_exptl_crystal_size_mid 0.393
_exptl_crystal_size_min 0.216
_refine_diff_density_max 0.382
_refine_diff_density_min -0.373
_refine_ls_extinction_method none
_refine_ls_goodness_of_fit_ref 1.156
_refine_ls_hydrogen_treatment constr
_refine_ls_matrix_type full
_refine_ls_number_parameters 82
_refine_ls_number_reflns 1637
_refine_ls_number_restraints 0
_refine_ls_restrained_S_all 1.156
_refine_ls_R_factor_all 0.0169
_refine_ls_R_factor_gt 0.0160
_refine_ls_shift/su_max 0.001
_refine_ls_shift/su_mean 0.000
_refine_ls_structure_factor_coef Fsqd
_refine_ls_weighting_details 'w=1/[\s^2^(Fo^2^)+(0.0198P)^2^+0.3045P] where P=(Fo^2^+2Fc^2^)/3'
_refine_ls_weighting_scheme calc
_refine_ls_wR_factor_gt 0.0416
_refine_ls_wR_factor_ref 0.0422
_reflns_number_gt 1577
_reflns_number_total 1637
_reflns_threshold_expression 'I > 2\s(I)'
_cod_data_source_file rz4033sup1.cif
_cod_data_source_block I
_cod_depositor_comments 'Adding full bibliography for 1552369.cif.'
_cod_database_code 1552369
_cod_database_fobs_code 1552369
_shelx_space_group_comment
;
The symmetry employed for this shelxl refinement is uniquely defined
by the following loop, which should always be used as a source of
symmetry information in preference to the above space-group names.
They are only intended as comments.
;

loop_
_space_group_symop_operation_xyz
'x, y, z'
'-x, y+1/2, -z+1/2'
'-x, -y, -z'
'x, -y-1/2, z-1/2'

loop_
_atom_site_type_symbol
_atom_site_label
_atom_site_fract_x
_atom_site_fract_y
_atom_site_fract_z
_atom_site_U_iso_or_equiv
_atom_site_adp_type
_atom_site_calc_flag
_atom_site_occupancy
Br Br1 0.30145(2) 0.36783(2) 0.19853(2) 0.02306(6) Uani d 1
C C1 0.0879(2) 0.16246(12) 0.1697(2) 0.0229(3) Uani d 1
C C2 0.08389(19) 0.28060(12) 0.1631(2) 0.0219(3) Uani d 1
C C3 -0.0811(2) 0.33623(13) 0.1323(2) 0.0272(3) Uani d 1
H H3 -0.0885 0.4170 0.1274 0.033 Uiso calc 1
C C4 -0.2344(2) 0.27070(14) 0.1088(2) 0.0286(3) Uani d 1
H H4 -0.3499 0.3058 0.0860 0.034 Uiso calc 1
C C5 -0.2173(2) 0.15295(14) 0.1192(3) 0.0287(3) Uani d 1
H H5 -0.3235 0.1090 0.1037 0.034 Uiso calc 1
C C6 0.2574(2) 0.10001(14) 0.2049(2) 0.0274(3) Uani d 1
N N1 -0.05951(18) 0.09830(12) 0.1497(2) 0.0280(3) Uani d 1
N N2 0.3907(2) 0.05012(14) 0.2363(2) 0.0384(3) Uani d 1

loop_
_atom_site_aniso_label
_atom_site_aniso_U_11
_atom_site_aniso_U_22
_atom_site_aniso_U_33
_atom_site_aniso_U_12
_atom_site_aniso_U_13
_atom_site_aniso_U_23
Br1 0.02029(8) 0.02140(8) 0.02829(9) -0.00458(5) 0.01069(6) -0.00295(5)
C1 0.0233(6) 0.0217(6) 0.0235(7) 0.0023(5) 0.0094(5) 0.0002(5)
C2 0.0219(6) 0.0213(6) 0.0222(6) -0.0009(5) 0.0087(5) -0.0011(5)
C3 0.0277(7) 0.0211(6) 0.0314(8) 0.0040(5) 0.0104(6) 0.0003(6)
C4 0.0226(6) 0.0301(8) 0.0330(8) 0.0053(6) 0.0110(6) 0.0015(6)
C5 0.0231(7) 0.0278(7) 0.0354(8) 0.0006(6) 0.0121(6) 0.0022(6)
C6 0.0273(7) 0.0238(7) 0.0320(8) 0.0017(6) 0.0129(6) -0.0017(6)
N1 0.0255(6) 0.0233(6) 0.0362(7) 0.0013(5) 0.0136(5) 0.0023(5)
N2 0.0311(7) 0.0354(8) 0.0485(9) 0.0077(6) 0.0161(7) -0.0040(7)

loop_
_atom_type_symbol
_atom_type_description
_atom_type_scat_dispersion_real
_atom_type_scat_dispersion_imag
_atom_type_scat_source
C C 0.0033 0.0016 'International Tables Vol C Tables 4.2.6.8 and 6.1.1.4'
H H 0.0000 0.0000 'International Tables Vol C Tables 4.2.6.8 and 6.1.1.4'
N N 0.0061 0.0033 'International Tables Vol C Tables 4.2.6.8 and 6.1.1.4'
Br Br -0.2901 2.4595 'International Tables Vol C Tables 4.2.6.8 and 6.1.1.4'

loop_
_geom_angle_atom_site_label_1
_geom_angle_atom_site_label_2
_geom_angle_atom_site_label_3
_geom_angle
N1 C1 C2 123.46(14)
N1 C1 C6 115.37(13)
C2 C1 C6 121.15(14)
C1 C2 C3 118.83(13)
C1 C2 Br1 121.45(11)
C3 C2 Br1 119.71(11)
C4 C3 C2 118.08(14)
C4 C3 H3 121.0
C2 C3 H3 121.0
C3 C4 C5 119.18(14)
C3 C4 H4 120.4
C5 C4 H4 120.4
N1 C5 C4 123.44(15)
N1 C5 H5 118.3
C4 C5 H5 118.3
N2 C6 C1 178.55(19)
C5 N1 C1 117.00(14)

loop_
_geom_bond_atom_site_label_1
_geom_bond_atom_site_label_2
_geom_bond_distance
Br1 C2 1.9220(14)
C1 N1 1.3418(19)
C1 C2 1.389(2)
C1 C6 1.452(2)
C2 C3 1.390(2)
C3 C4 1.382(2)
C3 H3 0.9500
C4 C5 1.389(2)
C4 H4 0.9500
C5 N1 1.335(2)
C5 H5 0.9500
C6 N2 1.141(2)

loop_
_geom_torsion_atom_site_label_1
_geom_torsion_atom_site_label_2
_geom_torsion_atom_site_label_3
_geom_torsion_atom_site_label_4
_geom_torsion
N1 C1 C2 C3 -0.6(2)
C6 C1 C2 C3 -178.91(14)
N1 C1 C2 Br1 178.61(11)
C6 C1 C2 Br1 0.3(2)
C1 C2 C3 C4 -0.3(2)
Br1 C2 C3 C4 -179.52(12)
C2 C3 C4 C5 0.7(2)
C3 C4 C5 N1 -0.4(3)
C4 C5 N1 C1 -0.5(2)
C2 C1 N1 C5 1.0(2)
C6 C1 N1 C5 179.35(14)
